data_1550955
loop_
_publ_author_name
'Takao, Toshihiro'
'Kawashima, Takashi'
'Nagae, Ryo'
'Kanda, Hideyuki'
'Watanabe, Wataru'

_publ_section_title
;
 Diruthenium Complexes Having a Partially Hydrogenated Bipyridine Ligand:
 Plausible Mechanism for the Dehydrogenative Coupling of Pyridines at a
 Diruthenium Site
;
_journal_name_full 'Faraday Discussions'
_journal_paper_doi 10.1039/C9FD00029A
_journal_year 2019
_chemical_formula_sum 'C32 H40 N2 Ru2'
_chemical_formula_weight 654.80
_space_group_crystal_system triclinic
_space_group_IT_number 2
_space_group_name_Hall '-P 1'
_space_group_name_H-M_alt 'P -1'
_symmetry_space_group_name_Hall '-P 1'
_symmetry_space_group_name_H-M 'P -1'
_atom_sites_solution_hydrogens mixed
_audit_creation_method SHELXL-2016/6
_audit_update_record
;
2019-03-05 deposited with the CCDC.    2019-04-26 downloaded from the CCDC.
;
_cell_angle_alpha 89.244(2)
_cell_angle_beta 78.917(2)
_cell_angle_gamma 77.643(2)
_cell_formula_units_Z 4
_cell_length_a 10.8926(9)
_cell_length_b 16.1224(14)
_cell_length_c 16.4294(12)
_cell_measurement_reflns_used 24180
_cell_measurement_temperature 173(2)
_cell_measurement_theta_max 25.347
_cell_measurement_theta_min 3.010
_cell_volume 2764.7(4)
_computing_cell_refinement 'RAPID AUTO (Rigaku, 2015)'
_computing_data_collection 'RAPID AUTO (Rigaku, 2015)'
_computing_data_reduction 'RAPID AUTO (Rigaku, 2015)'
_computing_molecular_graphics 'ORTEX (P.McArdle, 1995)'
_computing_publication_material 'SHELXL-2016/4 (Sheldrick, 2016)'
_computing_structure_refinement 'SHELXL-2016/6 (Sheldrick, 2016)'
_computing_structure_solution 'SHELXT-2014/5 (Sheldrick, 2014)'
_diffrn_ambient_temperature 173(2)
_diffrn_detector_area_resol_mean 10
_diffrn_measured_fraction_theta_full 0.994
_diffrn_measured_fraction_theta_max 0.993
_diffrn_measurement_device_type 'Rigaku R-AXIS RAPID Imaging Plate'
_diffrn_measurement_method \w
_diffrn_radiation_type MoK\a
_diffrn_radiation_wavelength 0.71069
_diffrn_reflns_av_R_equivalents 0.1091
_diffrn_reflns_av_unetI/netI 0.1527
_diffrn_reflns_Laue_measured_fraction_full 0.994
_diffrn_reflns_Laue_measured_fraction_max 0.993
_diffrn_reflns_limit_h_max 13
_diffrn_reflns_limit_h_min -13
_diffrn_reflns_limit_k_max 19
_diffrn_reflns_limit_k_min -19
_diffrn_reflns_limit_l_max 19
_diffrn_reflns_limit_l_min -19
_diffrn_reflns_number 24144
_diffrn_reflns_point_group_measured_fraction_full 0.994
_diffrn_reflns_point_group_measured_fraction_max 0.993
_diffrn_reflns_theta_full 25.240
_diffrn_reflns_theta_max 25.347
_diffrn_reflns_theta_min 3.010
_diffrn_source 'Rigaku Rotating Anode Ultrax18'
_exptl_absorpt_coefficient_mu 1.116
_exptl_absorpt_correction_T_max 1.0000
_exptl_absorpt_correction_T_min 0.5300
_exptl_absorpt_correction_type empirical
_exptl_absorpt_process_details 'ABSCOR (Rigaku, 1995)'
_exptl_crystal_colour black
_exptl_crystal_density_diffrn 1.573
_exptl_crystal_density_meas ?
_exptl_crystal_description platelet
_exptl_crystal_F_000 1336
_exptl_crystal_size_max 0.100
_exptl_crystal_size_mid 0.050
_exptl_crystal_size_min 0.020
_refine_diff_density_max 1.523
_refine_diff_density_min -2.360
_refine_diff_density_rms 0.183
_refine_ls_extinction_method none
_refine_ls_goodness_of_fit_ref 0.967
_refine_ls_hydrogen_treatment refU
_refine_ls_matrix_type full
_refine_ls_number_parameters 794
_refine_ls_number_reflns 10046
_refine_ls_number_restraints 0
_refine_ls_restrained_S_all 0.967
_refine_ls_R_factor_all 0.1312
_refine_ls_R_factor_gt 0.0821
_refine_ls_shift/su_max 0.004
_refine_ls_shift/su_mean 0.000
_refine_ls_structure_factor_coef Fsqd
_refine_ls_weighting_details 'w=1/[\s^2^(Fo^2^)+(0.1117P)^2^] where P=(Fo^2^+2Fc^2^)/3'
_refine_ls_weighting_scheme calc
_refine_ls_wR_factor_gt 0.1807
_refine_ls_wR_factor_ref 0.2146
_reflns_Friedel_coverage 0.000
_reflns_number_gt 6214
_reflns_number_total 10046
_reflns_threshold_expression 'I > 2\s(I)'
_cod_data_source_file c9fd00029a2.cif
_cod_data_source_block 8
_cod_depositor_comments
;
The following automatic conversions were performed:

'_exptl_absorpt_correction_type' value 'Empirical' changed to
'empirical' according to
/home/data/users/saulius/crontab/automatic-downloads/rss-feeds/RSC/lib/dictionaries/cif_core.dic
dictionary named 'cif_core.dic' version 2.4.2 from 2011-04-26.

'_exptl_crystal_density_meas' value 'not measured' was changed to '?'
- the value is perceived as not measured.

Automatic conversion script
Id: cif_fix_values 4973 2017-02-22 13:04:09Z antanas 
;
_cod_database_code 1550955
_shelx_shelxl_version_number 2016/6
_shelx_space_group_comment
;
The symmetry employed for this shelxl refinement is uniquely defined
by the following loop, which should always be used as a source of
symmetry information in preference to the above space-group names.
They are only intended as comments.
;
_shelx_estimated_absorpt_t_min 0.897
_shelx_estimated_absorpt_t_max 0.978

loop_
_space_group_symop_operation_xyz
'x, y, z'
'-x, -y, -z'

loop_
_atom_site_label
_atom_site_type_symbol
_atom_site_fract_x
_atom_site_fract_y
_atom_site_fract_z
_atom_site_U_iso_or_equiv
_atom_site_adp_type
_atom_site_occupancy
_atom_site_site_symmetry_order
_atom_site_calc_flag
_atom_site_refinement_flags_posn
Ru1 Ru 0.10870(6) 0.90735(5) 0.80006(4) 0.0335(2) Uani 1 1 d .
Ru2 Ru 0.17093(7) 1.00707(5) 0.65759(5) 0.0364(2) Uani 1 1 d .
N1 N 0.1094(7) 1.0339(5) 0.7856(5) 0.0359(17) Uani 1 1 d .
N2 N 0.2754(7) 0.9187(5) 0.8403(5) 0.0350(17) Uani 1 1 d .
C1 C 0.2007(8) 1.0653(6) 0.8196(6) 0.038(2) Uani 1 1 d .
C2 C 0.2065(9) 1.1492(6) 0.8248(6) 0.045(2) Uani 1 1 d .
C3 C 0.1118(10) 1.2091(7) 0.7916(7) 0.052(3) Uani 1 1 d .
H3 H 0.110(6) 1.273(5) 0.805(4) 0.009(16) Uiso 1 1 d .
C4 C 0.0281(10) 1.1821(6) 0.7537(7) 0.045(2) Uani 1 1 d .
H4 H -0.034(12) 1.221(9) 0.731(8) 0.08(4) Uiso 1 1 d .
C5 C 0.0248(9) 1.0932(6) 0.7468(6) 0.041(2) Uani 1 1 d .
H5 H -0.053(7) 1.084(5) 0.745(4) 0.010(17) Uiso 1 1 d .
C6 C 0.3038(11) 1.1702(8) 0.8611(7) 0.055(3) Uani 1 1 d .
H6 H 0.306627 1.228243 0.867201 0.10(5) Uiso 1 1 calc R
C7 C 0.2922(8) 0.9988(6) 0.8483(5) 0.037(2) Uani 1 1 d .
C8 C 0.3925(9) 1.0203(7) 0.8816(6) 0.045(2) Uani 1 1 d .
C9 C 0.4815(10) 0.9527(8) 0.9044(7) 0.049(3) Uani 1 1 d .
H9 H 0.538(10) 0.957(7) 0.924(6) 0.05(3) Uiso 1 1 d .
C10 C 0.4672(10) 0.8719(7) 0.8966(6) 0.048(2) Uani 1 1 d .
H10 H 0.532(9) 0.816(6) 0.919(6) 0.04(3) Uiso 1 1 d .
C11 C 0.3644(9) 0.8562(7) 0.8643(7) 0.046(2) Uani 1 1 d .
H11 H 0.362(7) 0.801(5) 0.861(5) 0.016(19) Uiso 1 1 d .
C12 C 0.3946(12) 1.1084(9) 0.8877(7) 0.056(3) Uani 1 1 d .
H12 H 0.457(15) 1.121(11) 0.911(10) 0.12(6) Uiso 1 1 d .
C13 C -0.0707(8) 0.8994(6) 0.8806(6) 0.036(2) Uani 1 1 d .
C14 C -0.0808(8) 0.8881(6) 0.7962(5) 0.037(2) Uani 1 1 d .
C15 C 0.0136(9) 0.8146(6) 0.7623(6) 0.042(2) Uani 1 1 d .
C16 C 0.0808(8) 0.7787(6) 0.8255(6) 0.041(2) Uani 1 1 d .
C17 C 0.0298(9) 0.8323(7) 0.8990(6) 0.043(2) Uani 1 1 d .
C18 C -0.1521(9) 0.9668(7) 0.9403(7) 0.051(3) Uani 1 1 d .
H18A H -0.179398 1.018213 0.910235 0.09(5) Uiso 1 1 calc R
H18B H -0.102908 0.979409 0.980853 0.12(6) Uiso 1 1 calc R
H18C H -0.227660 0.947094 0.969150 0.08(4) Uiso 1 1 calc R
C19 C -0.1844(9) 0.9383(7) 0.7542(7) 0.049(3) Uani 1 1 d .
H19A H -0.219976 0.993532 0.782998 0.05(3) Uiso 1 1 calc R
H19B H -0.252615 0.906851 0.756273 0.09(4) Uiso 1 1 calc R
H19C H -0.147659 0.946861 0.696247 0.05(3) Uiso 1 1 calc R
C20 C 0.0323(12) 0.7770(8) 0.6757(7) 0.060(3) Uani 1 1 d .
H20A H 0.110311 0.732040 0.665087 0.11(5) Uiso 1 1 calc R
H20B H 0.040134 0.821475 0.635070 0.12(6) Uiso 1 1 calc R
H20C H -0.041584 0.752989 0.670976 0.05(3) Uiso 1 1 calc R
C21 C 0.1782(11) 0.6964(7) 0.8191(8) 0.063(3) Uani 1 1 d .
H21A H 0.214036 0.689248 0.869757 0.05(3) Uiso 1 1 calc R
H21B H 0.247071 0.697093 0.771130 0.14(6) Uiso 1 1 calc R
H21C H 0.137131 0.649141 0.812351 0.09(4) Uiso 1 1 calc R
C22 C 0.0670(10) 0.8163(9) 0.9811(7) 0.057(3) Uani 1 1 d .
H22A H 0.159567 0.793764 0.973206 0.14(7) Uiso 1 1 calc R
H22B H 0.021578 0.774951 1.010339 0.07(3) Uiso 1 1 calc R
H22C H 0.044246 0.869575 1.013949 0.10(5) Uiso 1 1 calc R
C23 C 0.3067(9) 1.0846(7) 0.5931(6) 0.044(2) Uani 1 1 d .
C24 C 0.3841(9) 1.0075(7) 0.6156(6) 0.046(2) Uani 1 1 d .
C25 C 0.3534(9) 0.9391(7) 0.5751(6) 0.051(3) Uani 1 1 d .
C26 C 0.2584(9) 0.9735(7) 0.5269(6) 0.044(2) Uani 1 1 d .
C27 C 0.2302(9) 1.0645(6) 0.5387(6) 0.041(2) Uani 1 1 d .
C28 C 0.3193(15) 1.1730(9) 0.6164(9) 0.080(4) Uani 1 1 d .
H28A H 0.328253 1.174587 0.674541 0.11(6) Uiso 1 1 calc R
H28B H 0.242729 1.214635 0.608831 0.10(5) Uiso 1 1 calc R
H28C H 0.395089 1.186647 0.580806 0.06(3) Uiso 1 1 calc R
C29 C 0.4889(11) 0.9978(13) 0.6644(8) 0.085(5) Uani 1 1 d .
H29A H 0.476902 1.049412 0.698559 0.25(14) Uiso 1 1 calc R
H29B H 0.571983 0.988805 0.626316 0.11(5) Uiso 1 1 calc R
H29C H 0.486393 0.948992 0.700375 0.08(4) Uiso 1 1 calc R
C30 C 0.4146(14) 0.8484(9) 0.5810(11) 0.095(6) Uani 1 1 d .
H30A H 0.390211 0.814466 0.540159 0.12(8) Uiso 1 1 calc R
H30B H 0.386241 0.829062 0.636872 0.16(8) Uiso 1 1 calc R
H30C H 0.507968 0.841654 0.569804 0.15(7) Uiso 1 1 calc R
C31 C 0.2067(13) 0.9254(9) 0.4683(7) 0.069(4) Uani 1 1 d .
H31A H 0.191084 0.872170 0.493330 0.08(4) Uiso 1 1 calc R
H31B H 0.269167 0.912692 0.416104 0.06(3) Uiso 1 1 calc R
H31C H 0.126277 0.959897 0.457271 0.10(5) Uiso 1 1 calc R
C32 C 0.1490(12) 1.1282(9) 0.4941(8) 0.069(4) Uani 1 1 d .
H32A H 0.085059 1.102291 0.475606 0.05(3) Uiso 1 1 calc R
H32B H 0.202905 1.147292 0.445854 0.02(2) Uiso 1 1 calc R
H32C H 0.105439 1.176903 0.531491 0.11(5) Uiso 1 1 calc R
H1A H 0.052(12) 0.988(8) 0.646(8) 0.09(4) Uiso 1 1 d .
H2A H 0.184(12) 0.905(9) 0.693(8) 0.09(4) Uiso 1 1 d .
Ru3 Ru 0.60711(6) 0.40306(5) 0.80598(4) 0.0332(2) Uani 1 1 d .
Ru4 Ru 0.67336(6) 0.47296(5) 0.64661(4) 0.0346(2) Uani 1 1 d .
N3 N 0.5927(7) 0.5263(4) 0.7664(5) 0.0351(17) Uani 1 1 d .
N4 N 0.7569(7) 0.4399(5) 0.8463(5) 0.0383(18) Uani 1 1 d .
C33 C 0.6720(8) 0.5734(6) 0.7946(5) 0.036(2) Uani 1 1 d .
C34 C 0.6688(9) 0.6576(6) 0.7807(6) 0.040(2) Uani 1 1 d .
C35 C 0.5786(9) 0.7006(7) 0.7301(6) 0.046(2) Uani 1 1 d .
H35 H 0.571062 0.759366 0.719694 0.20(10) Uiso 1 1 calc R
C36 C 0.5072(9) 0.6564(7) 0.6987(7) 0.046(3) Uani 1 1 d .
H36 H 0.444(10) 0.682(7) 0.668(7) 0.06(3) Uiso 1 1 d .
C37 C 0.5094(8) 0.5671(6) 0.7141(6) 0.037(2) Uani 1 1 d .
H37 H 0.422(6) 0.553(4) 0.725(4) 0.001(15) Uiso 1 1 d .
C38 C 0.7531(10) 0.6963(7) 0.8145(7) 0.047(2) Uani 1 1 d .
H38 H 0.749(7) 0.747(6) 0.809(5) 0.02(2) Uiso 1 1 d .
C39 C 0.7622(8) 0.5251(6) 0.8382(5) 0.0346(19) Uani 1 1 d .
C40 C 0.8509(8) 0.5623(7) 0.8659(6) 0.042(2) Uani 1 1 d .
C41 C 0.9459(9) 0.5093(7) 0.9025(6) 0.048(2) Uani 1 1 d .
H41 H 1.009583 0.531479 0.921675 0.05(3) Uiso 1 1 calc R
C42 C 0.9429(9) 0.4250(7) 0.9092(6) 0.049(3) Uani 1 1 d .
H42 H 1.006075 0.388542 0.933332 0.06(3) Uiso 1 1 calc R
C43 C 0.8502(9) 0.3910(6) 0.8818(6) 0.040(2) Uani 1 1 d .
H43 H 0.865(8) 0.329(6) 0.880(5) 0.03(2) Uiso 1 1 d .
C44 C 0.8412(9) 0.6515(6) 0.8560(6) 0.043(2) Uani 1 1 d .
H44 H 0.896214 0.679463 0.878311 0.06(3) Uiso 1 1 calc R
C45 C 0.4221(8) 0.3950(6) 0.8787(6) 0.039(2) Uani 1 1 d .
C46 C 0.4337(8) 0.3597(6) 0.7974(6) 0.039(2) Uani 1 1 d .
C47 C 0.5431(9) 0.2879(6) 0.7851(6) 0.043(2) Uani 1 1 d .
C48 C 0.5934(8) 0.2798(6) 0.8600(6) 0.040(2) Uani 1 1 d .
C49 C 0.5205(8) 0.3463(6) 0.9172(6) 0.039(2) Uani 1 1 d .
C50 C 0.3177(10) 0.4685(7) 0.9205(8) 0.054(3) Uani 1 1 d .
H50A H 0.345537 0.491680 0.967031 0.12(6) Uiso 1 1 calc R
H50B H 0.239085 0.448198 0.941198 0.07(4) Uiso 1 1 calc R
H50C H 0.301124 0.512960 0.880345 0.04(3) Uiso 1 1 calc R
C51 C 0.3407(10) 0.3862(9) 0.7401(8) 0.066(4) Uani 1 1 d .
H51A H 0.292341 0.444347 0.754955 0.11(6) Uiso 1 1 calc R
H51B H 0.281306 0.347693 0.745428 0.07(3) Uiso 1 1 calc R
H51C H 0.387820 0.383881 0.682764 0.19(10) Uiso 1 1 calc R
C52 C 0.5854(11) 0.2324(8) 0.7112(7) 0.059(3) Uani 1 1 d .
H52A H 0.678209 0.210512 0.702949 0.06(3) Uiso 1 1 calc R
H52B H 0.564695 0.264527 0.662759 0.11(5) Uiso 1 1 calc R
H52C H 0.541779 0.184794 0.718112 0.06(3) Uiso 1 1 calc R
C53 C 0.6971(9) 0.2067(7) 0.8758(8) 0.055(3) Uani 1 1 d .
H53A H 0.658499 0.159988 0.899395 0.07(4) Uiso 1 1 calc R
H53B H 0.744122 0.225289 0.914845 0.12(6) Uiso 1 1 calc R
H53C H 0.756231 0.187341 0.823428 0.12(6) Uiso 1 1 calc R
C54 C 0.5381(11) 0.3550(8) 1.0029(7) 0.055(3) Uani 1 1 d .
H54A H 0.627927 0.331876 1.005992 0.14(7) Uiso 1 1 calc R
H54B H 0.483188 0.323746 1.039789 0.08(4) Uiso 1 1 calc R
H54C H 0.515066 0.415186 1.020205 0.04(3) Uiso 1 1 calc R
C55 C 0.7413(9) 0.4564(7) 0.5108(6) 0.044(2) Uani 1 1 d .
C56 C 0.7489(10) 0.5398(7) 0.5312(6) 0.046(2) Uani 1 1 d .
C57 C 0.8375(9) 0.5343(7) 0.5858(6) 0.045(2) Uani 1 1 d .
C58 C 0.8817(8) 0.4461(6) 0.6013(5) 0.040(2) Uani 1 1 d .
C59 C 0.8241(8) 0.3970(6) 0.5541(5) 0.036(2) Uani 1 1 d .
C60 C 0.6748(10) 0.4317(7) 0.4466(6) 0.052(3) Uani 1 1 d .
H60A H 0.648597 0.378049 0.461387 0.06(3) Uiso 1 1 calc R
H60B H 0.733039 0.424538 0.392503 0.09(4) Uiso 1 1 calc R
H60C H 0.598873 0.476150 0.443701 0.06(3) Uiso 1 1 calc R
C61 C 0.6812(12) 0.6196(7) 0.4992(7) 0.065(4) Uani 1 1 d .
H61A H 0.666509 0.665813 0.540473 0.08(4) Uiso 1 1 calc R
H61B H 0.598723 0.612142 0.488420 0.16(9) Uiso 1 1 calc R
H61C H 0.733537 0.633705 0.447577 0.04(2) Uiso 1 1 calc R
C62 C 0.8893(12) 0.6052(9) 0.6133(8) 0.068(4) Uani 1 1 d .
H62A H 0.822908 0.657700 0.619671 0.17(9) Uiso 1 1 calc R
H62B H 0.963414 0.612865 0.571867 0.14(6) Uiso 1 1 calc R
H62C H 0.915554 0.591820 0.666641 0.09(5) Uiso 1 1 calc R
C63 C 0.9879(9) 0.4109(9) 0.6484(7) 0.062(3) Uani 1 1 d .
H63A H 0.982341 0.353092 0.665507 0.14(7) Uiso 1 1 calc R
H63B H 0.978462 0.447077 0.697607 0.09(5) Uiso 1 1 calc R
H63C H 1.071222 0.409641 0.612433 0.05(3) Uiso 1 1 calc R
C64 C 0.8527(11) 0.3020(6) 0.5453(7) 0.054(3) Uani 1 1 d .
H64A H 0.779383 0.283825 0.530411 0.10(5) Uiso 1 1 calc R
H64B H 0.868654 0.277136 0.598086 0.09(4) Uiso 1 1 calc R
H64C H 0.928674 0.282874 0.501838 0.04(3) Uiso 1 1 calc R
H3A H 0.554(10) 0.434(7) 0.638(6) 0.06(3) Uiso 1 1 d .
H4A H 0.698(5) 0.373(4) 0.716(4) 0.000(14) Uiso 1 1 d .

loop_
_atom_site_aniso_label
_atom_site_aniso_U_11
_atom_site_aniso_U_22
_atom_site_aniso_U_33
_atom_site_aniso_U_23
_atom_site_aniso_U_13
_atom_site_aniso_U_12
Ru1 0.0316(4) 0.0331(4) 0.0388(4) 0.0034(3) -0.0053(3) -0.0149(3)
Ru2 0.0335(4) 0.0378(4) 0.0401(4) 0.0054(3) -0.0048(3) -0.0152(3)
N1 0.047(4) 0.021(4) 0.042(4) -0.006(3) -0.005(3) -0.016(3)
N2 0.036(4) 0.030(4) 0.046(4) 0.003(3) -0.010(3) -0.019(3)
C1 0.036(5) 0.036(5) 0.041(5) -0.004(4) 0.001(4) -0.015(4)
C2 0.045(5) 0.035(6) 0.054(6) 0.003(5) 0.003(4) -0.021(4)
C3 0.050(6) 0.037(6) 0.061(7) -0.001(5) 0.011(5) -0.011(5)
C4 0.044(6) 0.035(6) 0.053(6) 0.002(5) -0.003(4) -0.010(4)
C5 0.031(5) 0.041(6) 0.049(5) 0.015(5) -0.006(4) -0.009(4)
C6 0.063(7) 0.054(7) 0.049(6) -0.006(5) 0.002(5) -0.029(5)
C7 0.035(5) 0.047(6) 0.035(5) 0.002(4) -0.006(4) -0.020(4)
C8 0.042(5) 0.058(7) 0.040(5) 0.000(5) -0.004(4) -0.025(5)
C9 0.034(6) 0.072(8) 0.044(6) 0.002(5) -0.012(4) -0.018(5)
C10 0.045(6) 0.053(7) 0.050(6) 0.000(5) -0.010(4) -0.016(5)
C11 0.047(6) 0.042(6) 0.052(6) 0.008(5) -0.008(4) -0.018(4)
C12 0.060(7) 0.072(9) 0.049(6) -0.002(6) -0.010(5) -0.039(6)
C13 0.029(4) 0.031(5) 0.050(5) 0.007(4) -0.005(4) -0.015(3)
C14 0.039(5) 0.041(5) 0.036(5) 0.000(4) -0.006(4) -0.020(4)
C15 0.047(5) 0.032(5) 0.051(5) -0.005(4) -0.002(4) -0.024(4)
C16 0.034(5) 0.031(5) 0.058(6) 0.005(5) -0.005(4) -0.013(4)
C17 0.036(5) 0.050(6) 0.046(5) 0.007(5) -0.002(4) -0.020(4)
C18 0.039(6) 0.058(7) 0.056(6) -0.011(5) -0.006(5) -0.015(5)
C19 0.044(5) 0.052(7) 0.058(6) 0.017(6) -0.017(5) -0.021(5)
C20 0.064(8) 0.053(7) 0.068(7) -0.025(6) -0.003(5) -0.030(6)
C21 0.054(7) 0.035(6) 0.099(10) 0.020(6) -0.013(7) -0.011(5)
C22 0.053(7) 0.069(8) 0.058(6) 0.020(7) -0.013(5) -0.034(6)
C23 0.048(6) 0.044(6) 0.043(5) 0.001(5) 0.007(4) -0.025(4)
C24 0.038(5) 0.061(7) 0.040(5) 0.005(5) -0.002(4) -0.017(4)
C25 0.048(6) 0.044(6) 0.050(6) 0.021(5) 0.007(5) -0.005(4)
C26 0.038(5) 0.053(6) 0.039(5) -0.007(5) 0.010(4) -0.019(4)
C27 0.043(5) 0.043(6) 0.036(5) 0.004(4) 0.000(4) -0.013(4)
C28 0.103(12) 0.074(10) 0.073(9) -0.014(7) 0.013(7) -0.068(9)
C29 0.046(7) 0.168(17) 0.050(7) 0.033(10) -0.017(5) -0.038(8)
C30 0.076(10) 0.056(9) 0.109(12) 0.025(9) 0.044(9) 0.022(7)
C31 0.086(10) 0.066(9) 0.060(7) -0.022(6) 0.009(6) -0.048(7)
C32 0.067(8) 0.081(10) 0.056(7) 0.029(7) -0.014(6) -0.012(7)
Ru3 0.0306(4) 0.0335(4) 0.0385(4) 0.0039(3) -0.0056(3) -0.0144(3)
Ru4 0.0319(4) 0.0353(4) 0.0385(4) 0.0039(3) -0.0046(3) -0.0137(3)
N3 0.041(4) 0.021(4) 0.048(4) 0.002(3) -0.013(3) -0.015(3)
N4 0.029(4) 0.040(5) 0.048(4) 0.004(4) -0.005(3) -0.013(3)
C33 0.042(5) 0.035(5) 0.031(4) 0.003(4) -0.001(4) -0.015(4)
C34 0.042(5) 0.035(5) 0.046(5) -0.003(4) -0.001(4) -0.022(4)
C35 0.039(5) 0.040(6) 0.054(6) 0.006(5) -0.001(4) -0.006(4)
C36 0.028(5) 0.049(6) 0.060(6) 0.010(5) -0.005(4) -0.008(4)
C37 0.024(4) 0.039(5) 0.046(5) 0.005(4) -0.004(4) -0.007(4)
C38 0.050(6) 0.031(6) 0.062(7) -0.004(5) 0.000(5) -0.021(4)
C39 0.034(5) 0.032(5) 0.038(5) -0.007(4) -0.001(4) -0.012(4)
C40 0.037(5) 0.048(6) 0.046(5) 0.006(5) -0.011(4) -0.020(4)
C41 0.044(6) 0.053(7) 0.050(6) -0.002(5) -0.008(4) -0.020(5)
C42 0.042(6) 0.060(7) 0.046(6) 0.000(5) -0.011(4) -0.011(5)
C43 0.040(5) 0.035(6) 0.047(5) 0.004(5) -0.014(4) -0.008(4)
C44 0.040(5) 0.045(6) 0.049(5) -0.004(5) -0.005(4) -0.026(4)
C45 0.029(5) 0.034(5) 0.058(6) 0.003(5) -0.007(4) -0.014(4)
C46 0.037(5) 0.042(6) 0.044(5) 0.006(5) -0.008(4) -0.022(4)
C47 0.052(6) 0.034(5) 0.049(5) -0.001(5) -0.005(4) -0.030(4)
C48 0.040(5) 0.022(5) 0.059(6) 0.010(4) -0.005(4) -0.016(4)
C49 0.037(5) 0.036(5) 0.048(5) 0.007(4) -0.004(4) -0.023(4)
C50 0.045(6) 0.043(6) 0.067(7) 0.002(6) 0.004(5) -0.010(5)
C51 0.046(6) 0.082(10) 0.091(9) 0.028(8) -0.034(6) -0.041(6)
C52 0.066(8) 0.053(7) 0.061(7) -0.018(6) 0.004(5) -0.035(6)
C53 0.036(5) 0.037(6) 0.091(8) 0.009(6) -0.003(6) -0.015(4)
C54 0.064(7) 0.051(7) 0.055(6) 0.012(6) -0.004(5) -0.029(5)
C55 0.045(5) 0.049(6) 0.034(5) -0.003(5) 0.003(4) -0.014(4)
C56 0.054(6) 0.045(6) 0.039(5) 0.001(5) 0.005(4) -0.023(5)
C57 0.044(6) 0.043(6) 0.049(6) -0.007(5) 0.011(4) -0.029(4)
C58 0.037(5) 0.044(6) 0.033(4) -0.006(4) 0.006(4) -0.009(4)
C59 0.030(5) 0.037(5) 0.036(5) -0.003(4) 0.001(4) -0.006(4)
C60 0.056(7) 0.054(7) 0.047(6) -0.014(5) -0.012(5) -0.014(5)
C61 0.080(9) 0.040(7) 0.057(7) 0.013(6) 0.014(6) -0.002(6)
C62 0.065(8) 0.070(9) 0.067(8) -0.010(7) 0.018(6) -0.037(7)
C63 0.036(6) 0.093(10) 0.056(7) -0.003(7) -0.009(5) -0.010(5)
C64 0.062(7) 0.027(5) 0.062(7) -0.009(5) 0.012(5) -0.004(5)

loop_
_atom_type_symbol
_atom_type_description
_atom_type_scat_dispersion_real
_atom_type_scat_dispersion_imag
_atom_type_scat_source
C C 0.0033 0.0016 'International Tables Vol C Tables 4.2.6.8 and 6.1.1.4'
H H 0.0000 0.0000 'International Tables Vol C Tables 4.2.6.8 and 6.1.1.4'
N N 0.0061 0.0033 'International Tables Vol C Tables 4.2.6.8 and 6.1.1.4'
Ru Ru -1.2594 0.8363 'International Tables Vol C Tables 4.2.6.8 and 6.1.1.4'

loop_
_geom_angle_atom_site_label_1
_geom_angle_atom_site_label_2
_geom_angle_atom_site_label_3
_geom_angle
N1 Ru1 N2 77.1(3)
N1 Ru1 C15 139.0(3)
N2 Ru1 C15 142.1(3)
N1 Ru1 C14 108.9(3)
N2 Ru1 C14 163.2(3)
C15 Ru1 C14 38.7(4)
N1 Ru1 C13 107.2(3)
N2 Ru1 C13 125.2(3)
C15 Ru1 C13 64.7(4)
C14 Ru1 C13 38.5(3)
N1 Ru1 C17 135.0(4)
N2 Ru1 C17 99.6(3)
C15 Ru1 C17 64.7(4)
C14 Ru1 C17 64.8(3)
C13 Ru1 C17 38.8(3)
N1 Ru1 C16 172.0(3)
N2 Ru1 C16 107.6(3)
C15 Ru1 C16 38.5(4)
C14 Ru1 C16 64.7(3)
C13 Ru1 C16 64.7(3)
C17 Ru1 C16 38.7(4)
N1 Ru1 Ru2 46.9(2)
N2 Ru1 Ru2 90.88(19)
C15 Ru1 Ru2 107.0(3)
C14 Ru1 Ru2 104.7(2)
C13 Ru1 Ru2 132.8(2)
C17 Ru1 Ru2 169.5(3)
C16 Ru1 Ru2 137.9(3)
N1 Ru1 H2A 80(5)
N2 Ru1 H2A 93(4)
C15 Ru1 H2A 85(5)
C14 Ru1 H2A 104(4)
C13 Ru1 H2A 142(4)
C17 Ru1 H2A 144(5)
C16 Ru1 H2A 106(5)
Ru2 Ru1 H2A 34(4)
N1 Ru2 C27 143.1(3)
N1 Ru2 C5 38.3(3)
C27 Ru2 C5 114.1(3)
N1 Ru2 C26 173.1(3)
C27 Ru2 C26 38.3(4)
C5 Ru2 C26 147.5(3)
N1 Ru2 C23 114.6(3)
C27 Ru2 C23 37.2(4)
C5 Ru2 C23 106.7(4)
C26 Ru2 C23 62.7(4)
N1 Ru2 C25 135.6(3)
C27 Ru2 C25 62.8(3)
C5 Ru2 C25 165.4(4)
C26 Ru2 C25 37.7(4)
C23 Ru2 C25 61.6(4)
N1 Ru2 C24 111.5(3)
C27 Ru2 C24 62.2(3)
C5 Ru2 C24 128.8(4)
C26 Ru2 C24 62.3(4)
C23 Ru2 C24 36.8(4)
C25 Ru2 C24 36.6(4)
N1 Ru2 Ru1 45.47(19)
C27 Ru2 Ru1 171.3(3)
C5 Ru2 Ru1 74.1(2)
C26 Ru2 Ru1 133.0(3)
C23 Ru2 Ru1 145.5(3)
C25 Ru2 Ru1 110.0(2)
C24 Ru2 Ru1 115.6(2)
N1 Ru2 H1A 95(5)
C27 Ru2 H1A 101(5)
C5 Ru2 H1A 76(5)
C26 Ru2 H1A 91(5)
C23 Ru2 H1A 136(5)
C25 Ru2 H1A 118(5)
C24 Ru2 H1A 153(5)
Ru1 Ru2 H1A 78(5)
N1 Ru2 H2A 81(5)
C27 Ru2 H2A 135(5)
C5 Ru2 H2A 109(4)
C26 Ru2 H2A 97(5)
C23 Ru2 H2A 136(4)
C25 Ru2 H2A 78(4)
C24 Ru2 H2A 99(4)
Ru1 Ru2 H2A 36(5)
H1A Ru2 H2A 78(7)
C1 N1 C5 116.9(8)
C1 N1 Ru1 116.8(6)
C5 N1 Ru1 126.2(7)
C1 N1 Ru2 111.6(6)
C5 N1 Ru2 74.4(5)
Ru1 N1 Ru2 87.7(3)
C7 N2 C11 116.0(8)
C7 N2 Ru1 116.0(5)
C11 N2 Ru1 127.9(7)
C2 C1 N1 125.4(9)
C2 C1 C7 121.9(9)
N1 C1 C7 112.7(8)
C1 C2 C6 118.5(10)
C1 C2 C3 116.3(10)
C6 C2 C3 125.2(11)
C4 C3 C2 120.6(11)
C4 C3 H3 125(4)
C2 C3 H3 114(4)
C3 C4 C5 122.5(10)
C3 C4 H4 121(9)
C5 C4 H4 116(9)
N1 C5 C4 117.8(10)
N1 C5 Ru2 67.2(5)
C4 C5 Ru2 120.8(7)
N1 C5 H5 119(4)
C4 C5 H5 114(5)
Ru2 C5 H5 110(5)
C12 C6 C2 121.4(12)
C12 C6 H6 119.3
C2 C6 H6 119.3
N2 C7 C8 124.7(9)
N2 C7 C1 116.2(8)
C8 C7 C1 119.2(9)
C9 C8 C7 116.3(10)
C9 C8 C12 126.0(10)
C7 C8 C12 117.7(10)
C10 C9 C8 120.1(10)
C10 C9 H9 115(9)
C8 C9 H9 125(9)
C9 C10 C11 119.9(10)
C9 C10 H10 122(5)
C11 C10 H10 118(5)
N2 C11 C10 123.0(11)
N2 C11 H11 123(5)
C10 C11 H11 114(5)
C6 C12 C8 121.3(11)
C6 C12 H12 122(10)
C8 C12 H12 116(10)
C14 C13 C17 108.2(8)
C14 C13 C18 126.3(8)
C17 C13 C18 125.5(9)
C14 C13 Ru1 70.7(5)
C17 C13 Ru1 70.7(5)
C18 C13 Ru1 125.8(7)
C13 C14 C15 107.8(8)
C13 C14 C19 125.6(9)
C15 C14 C19 126.2(9)
C13 C14 Ru1 70.8(5)
C15 C14 Ru1 70.1(5)
C19 C14 Ru1 130.4(6)
C16 C15 C14 108.9(9)
C16 C15 C20 125.4(9)
C14 C15 C20 125.5(9)
C16 C15 Ru1 72.0(6)
C14 C15 Ru1 71.1(6)
C20 C15 Ru1 126.6(7)
C15 C16 C17 107.3(8)
C15 C16 C21 126.5(10)
C17 C16 C21 126.0(9)
C15 C16 Ru1 69.5(5)
C17 C16 Ru1 70.1(5)
C21 C16 Ru1 129.5(7)
C13 C17 C16 107.8(8)
C13 C17 C22 126.3(10)
C16 C17 C22 125.7(9)
C13 C17 Ru1 70.5(5)
C16 C17 Ru1 71.2(5)
C22 C17 Ru1 127.9(7)
C13 C18 H18A 109.5
C13 C18 H18B 109.5
H18A C18 H18B 109.5
C13 C18 H18C 109.5
H18A C18 H18C 109.5
H18B C18 H18C 109.5
C14 C19 H19A 109.5
C14 C19 H19B 109.5
H19A C19 H19B 109.5
C14 C19 H19C 109.5
H19A C19 H19C 109.5
H19B C19 H19C 109.5
C15 C20 H20A 109.5
C15 C20 H20B 109.5
H20A C20 H20B 109.5
C15 C20 H20C 109.5
H20A C20 H20C 109.5
H20B C20 H20C 109.5
C16 C21 H21A 109.5
C16 C21 H21B 109.5
H21A C21 H21B 109.5
C16 C21 H21C 109.5
H21A C21 H21C 109.5
H21B C21 H21C 109.5
C17 C22 H22A 109.5
C17 C22 H22B 109.5
H22A C22 H22B 109.5
C17 C22 H22C 109.5
H22A C22 H22C 109.5
H22B C22 H22C 109.5
C27 C23 C24 109.0(9)
C27 C23 C28 126.6(10)
C24 C23 C28 124.1(11)
C27 C23 Ru2 69.6(5)
C24 C23 Ru2 73.5(5)
C28 C23 Ru2 128.7(7)
C25 C24 C23 107.2(9)
C25 C24 C29 124.6(12)
C23 C24 C29 127.9(12)
C25 C24 Ru2 70.0(5)
C23 C24 Ru2 69.6(5)
C29 C24 Ru2 130.5(7)
C24 C25 C26 108.8(9)
C24 C25 C30 124.3(13)
C26 C25 C30 126.9(14)
C24 C25 Ru2 73.4(6)
C26 C25 Ru2 69.3(5)
C30 C25 Ru2 124.9(7)
C27 C26 C25 107.1(9)
C27 C26 C31 125.6(10)
C25 C26 C31 127.0(11)
C27 C26 Ru2 70.7(5)
C25 C26 Ru2 73.0(6)
C31 C26 Ru2 126.0(7)
C23 C27 C26 107.9(8)
C23 C27 C32 124.7(11)
C26 C27 C32 127.0(11)
C23 C27 Ru2 73.2(5)
C26 C27 Ru2 71.0(5)
C32 C27 Ru2 127.4(7)
C23 C28 H28A 109.5
C23 C28 H28B 109.5
H28A C28 H28B 109.5
C23 C28 H28C 109.5
H28A C28 H28C 109.5
H28B C28 H28C 109.5
C24 C29 H29A 109.5
C24 C29 H29B 109.5
H29A C29 H29B 109.5
C24 C29 H29C 109.5
H29A C29 H29C 109.5
H29B C29 H29C 109.5
C25 C30 H30A 109.5
C25 C30 H30B 109.5
H30A C30 H30B 109.5
C25 C30 H30C 109.5
H30A C30 H30C 109.5
H30B C30 H30C 109.5
C26 C31 H31A 109.5
C26 C31 H31B 109.5
H31A C31 H31B 109.5
C26 C31 H31C 109.5
H31A C31 H31C 109.5
H31B C31 H31C 109.5
C27 C32 H32A 109.5
C27 C32 H32B 109.5
H32A C32 H32B 109.5
C27 C32 H32C 109.5
H32A C32 H32C 109.5
H32B C32 H32C 109.5
N3 Ru3 N4 77.1(3)
N3 Ru3 C45 107.2(3)
N4 Ru3 C45 127.8(4)
N3 Ru3 C47 141.0(3)
N4 Ru3 C47 139.5(3)
C45 Ru3 C47 64.8(4)
N3 Ru3 C49 133.8(3)
N4 Ru3 C49 100.9(3)
C45 Ru3 C49 38.5(3)
C47 Ru3 C49 64.7(4)
N3 Ru3 C46 110.0(3)
N4 Ru3 C46 165.3(3)
C45 Ru3 C46 38.5(4)
C47 Ru3 C46 39.2(4)
C49 Ru3 C46 64.7(3)
N3 Ru3 C48 171.2(3)
N4 Ru3 C48 106.7(3)
C45 Ru3 C48 64.1(3)
C47 Ru3 C48 38.4(4)
C49 Ru3 C48 38.2(4)
C46 Ru3 C48 64.5(3)
N3 Ru3 Ru4 47.3(2)
N4 Ru3 Ru4 91.4(2)
C45 Ru3 Ru4 130.6(2)
C47 Ru3 Ru4 106.7(3)
C49 Ru3 Ru4 167.6(2)
C46 Ru3 Ru4 102.9(2)
C48 Ru3 Ru4 139.1(3)
N3 Ru3 H4A 87(2)
N4 Ru3 H4A 91(2)
C45 Ru3 H4A 141(2)
C47 Ru3 H4A 81(2)
C49 Ru3 H4A 139(2)
C46 Ru3 H4A 102(2)
C48 Ru3 H4A 101(2)
Ru4 Ru3 H4A 41(2)
N3 Ru4 C59 154.1(3)
N3 Ru4 C58 120.8(3)
C59 Ru4 C58 38.1(4)
N3 Ru4 C37 38.5(3)
C59 Ru4 C37 166.2(3)
C58 Ru4 C37 144.0(4)
N3 Ru4 C55 163.1(3)
C59 Ru4 C55 38.5(3)
C58 Ru4 C55 63.2(4)
C37 Ru4 C55 127.8(3)
N3 Ru4 C56 127.9(3)
C59 Ru4 C56 63.0(3)
C58 Ru4 C56 62.4(3)
C37 Ru4 C56 104.8(3)
C55 Ru4 C56 36.7(4)
N3 Ru4 C57 110.5(3)
C59 Ru4 C57 62.7(4)
C58 Ru4 C57 37.3(4)
C37 Ru4 C57 112.0(4)
C55 Ru4 C57 61.5(4)
C56 Ru4 C57 36.5(4)
N3 Ru4 Ru3 46.11(18)
C59 Ru4 Ru3 118.5(2)
C58 Ru4 Ru3 111.8(2)
C37 Ru4 Ru3 74.7(2)
C55 Ru4 Ru3 150.4(3)
C56 Ru4 Ru3 169.7(3)
C57 Ru4 Ru3 133.7(3)
N3 Ru4 H3A 95(4)
C59 Ru4 H3A 101(4)
C58 Ru4 H3A 139(4)
C37 Ru4 H3A 77(4)
C55 Ru4 H3A 89(4)
C56 Ru4 H3A 113(4)
C57 Ru4 H3A 149(4)
Ru3 Ru4 H3A 77(4)
N3 Ru4 H4A 78.0(18)
C59 Ru4 H4A 85.5(17)
C58 Ru4 H4A 88.3(17)
C37 Ru4 H4A 107.4(17)
C55 Ru4 H4A 118.9(19)
C56 Ru4 H4A 147.5(17)
C57 Ru4 H4A 122.8(17)
Ru3 Ru4 H4A 33.2(18)
H3A Ru4 H4A 79(4)
C33 N3 C37 117.9(7)
C33 N3 Ru3 116.5(5)
C37 N3 Ru3 125.6(6)
C33 N3 Ru4 111.7(6)
C37 N3 Ru4 74.3(5)
Ru3 N3 Ru4 86.6(3)
C43 N4 C39 115.6(8)
C43 N4 Ru3 127.9(7)
C39 N4 Ru3 116.5(6)
C34 C33 N3 125.0(8)
C34 C33 C39 120.9(9)
N3 C33 C39 114.0(8)
C33 C34 C38 118.3(9)
C33 C34 C35 116.9(9)
C38 C34 C35 124.8(9)
C36 C35 C34 119.4(9)
C36 C35 H35 120.3
C34 C35 H35 120.3
C35 C36 C37 123.8(9)
C35 C36 H36 123(7)
C37 C36 H36 113(7)
N3 C37 C36 116.7(9)
N3 C37 Ru4 67.2(5)
C36 C37 Ru4 117.7(6)
N3 C37 H37 115(3)
C36 C37 H37 114(4)
Ru4 C37 H37 119(4)
C44 C38 C34 122.0(10)
C44 C38 H38 119(6)
C34 C38 H38 119(6)
C40 C39 N4 124.7(8)
C40 C39 C33 120.3(9)
N4 C39 C33 114.9(8)
C39 C40 C41 117.8(9)
C39 C40 C44 118.2(8)
C41 C40 C44 124.0(9)
C42 C41 C40 117.8(10)
C42 C41 H41 121.1
C40 C41 H41 121.1
C41 C42 C43 122.2(9)
C41 C42 H42 118.9
C43 C42 H42 118.9
N4 C43 C42 121.9(10)
N4 C43 H43 121(5)
C42 C43 H43 116(5)
C38 C44 C40 120.0(9)
C38 C44 H44 120.0
C40 C44 H44 120.0
C49 C45 C46 108.9(8)
C49 C45 C50 124.9(10)
C46 C45 C50 126.1(9)
C49 C45 Ru3 71.1(5)
C46 C45 Ru3 71.3(5)
C50 C45 Ru3 126.8(7)
C45 C46 C47 107.2(8)
C45 C46 C51 125.7(10)
C47 C46 C51 126.8(10)
C45 C46 Ru3 70.3(5)
C47 C46 Ru3 70.2(5)
C51 C46 Ru3 129.9(7)
C48 C47 C46 107.5(9)
C48 C47 C52 127.6(10)
C46 C47 C52 124.8(10)
C48 C47 Ru3 71.4(5)
C46 C47 Ru3 70.7(5)
C52 C47 Ru3 126.3(7)
C49 C48 C47 108.7(8)
C49 C48 C53 127.3(9)
C47 C48 C53 123.7(10)
C49 C48 Ru3 70.4(5)
C47 C48 Ru3 70.2(5)
C53 C48 Ru3 130.2(6)
C45 C49 C48 107.8(9)
C45 C49 C54 127.7(10)
C48 C49 C54 124.3(9)
C45 C49 Ru3 70.4(5)
C48 C49 Ru3 71.4(5)
C54 C49 Ru3 128.6(7)
C45 C50 H50A 109.5
C45 C50 H50B 109.5
H50A C50 H50B 109.5
C45 C50 H50C 109.5
H50A C50 H50C 109.5
H50B C50 H50C 109.5
C46 C51 H51A 109.5
C46 C51 H51B 109.5
H51A C51 H51B 109.5
C46 C51 H51C 109.5
H51A C51 H51C 109.5
H51B C51 H51C 109.5
C47 C52 H52A 109.5
C47 C52 H52B 109.5
H52A C52 H52B 109.5
C47 C52 H52C 109.5
H52A C52 H52C 109.5
H52B C52 H52C 109.5
C48 C53 H53A 109.5
C48 C53 H53B 109.5
H53A C53 H53B 109.5
C48 C53 H53C 109.5
H53A C53 H53C 109.5
H53B C53 H53C 109.5
C49 C54 H54A 109.5
C49 C54 H54B 109.5
H54A C54 H54B 109.5
C49 C54 H54C 109.5
H54A C54 H54C 109.5
H54B C54 H54C 109.5
C56 C55 C59 108.7(9)
C56 C55 C60 126.3(9)
C59 C55 C60 124.5(10)
C56 C55 Ru4 73.9(5)
C59 C55 Ru4 69.4(5)
C60 C55 Ru4 129.0(7)
C55 C56 C57 108.2(9)
C55 C56 C61 126.5(11)
C57 C56 C61 125.3(11)
C55 C56 Ru4 69.4(5)
C57 C56 Ru4 72.2(5)
C61 C56 Ru4 126.0(7)
C56 C57 C58 107.9(9)
C56 C57 C62 126.7(10)
C58 C57 C62 125.0(10)
C56 C57 Ru4 71.2(5)
C58 C57 Ru4 68.1(5)
C62 C57 Ru4 132.1(7)
C59 C58 C57 108.4(8)
C59 C58 C63 125.5(9)
C57 C58 C63 125.4(10)
C59 C58 Ru4 70.1(5)
C57 C58 Ru4 74.6(5)
C63 C58 Ru4 128.6(6)
C58 C59 C55 106.9(9)
C58 C59 C64 126.4(9)
C55 C59 C64 126.5(10)
C58 C59 Ru4 71.7(5)
C55 C59 Ru4 72.1(5)
C64 C59 Ru4 125.3(6)
C55 C60 H60A 109.5
C55 C60 H60B 109.5
H60A C60 H60B 109.5
C55 C60 H60C 109.5
H60A C60 H60C 109.5
H60B C60 H60C 109.5
C56 C61 H61A 109.5
C56 C61 H61B 109.5
H61A C61 H61B 109.5
C56 C61 H61C 109.5
H61A C61 H61C 109.5
H61B C61 H61C 109.5
C57 C62 H62A 109.5
C57 C62 H62B 109.5
H62A C62 H62B 109.5
C57 C62 H62C 109.5
H62A C62 H62C 109.5
H62B C62 H62C 109.5
C58 C63 H63A 109.5
C58 C63 H63B 109.5
H63A C63 H63B 109.5
C58 C63 H63C 109.5
H63A C63 H63C 109.5
H63B C63 H63C 109.5
C59 C64 H64A 109.5
C59 C64 H64B 109.5
H64A C64 H64B 109.5
C59 C64 H64C 109.5
H64A C64 H64C 109.5
H64B C64 H64C 109.5

loop_
_geom_bond_atom_site_label_1
_geom_bond_atom_site_label_2
_geom_bond_distance
Ru1 N1 2.053(7)
Ru1 N2 2.092(7)
Ru1 C15 2.151(10)
Ru1 C14 2.165(9)
Ru1 C13 2.167(8)
Ru1 C17 2.169(9)
Ru1 C16 2.184(9)
Ru1 Ru2 2.8776(9)
Ru1 H2A 1.80(13)
Ru2 N1 2.101(8)
Ru2 C27 2.195(9)
Ru2 C5 2.195(10)
Ru2 C26 2.199(9)
Ru2 C23 2.242(9)
Ru2 C25 2.249(10)
Ru2 C24 2.294(9)
Ru2 H1A 1.45(13)
Ru2 H2A 1.72(13)
N1 C1 1.412(12)
N1 C5 1.413(11)
N2 C7 1.353(12)
N2 C11 1.351(12)
C1 C2 1.373(14)
C1 C7 1.440(13)
C2 C6 1.412(16)
C2 C3 1.439(14)
C3 C4 1.342(16)
C3 H3 1.05(8)
C4 C5 1.449(15)
C4 H4 0.94(12)
C5 H5 0.89(8)
C6 C12 1.377(17)
C6 H6 0.9500
C7 C8 1.419(13)
C8 C9 1.395(15)
C8 C12 1.431(17)
C9 C10 1.356(16)
C9 H9 0.76(11)
C10 C11 1.397(15)
C10 H10 1.12(9)
C11 H11 0.89(9)
C12 H12 0.90(17)
C13 C14 1.428(13)
C13 C17 1.440(12)
C13 C18 1.487(14)
C14 C15 1.431(14)
C14 C19 1.516(12)
C15 C16 1.429(13)
C15 C20 1.514(15)
C16 C17 1.443(15)
C16 C21 1.502(13)
C17 C22 1.484(14)
C18 H18A 0.9800
C18 H18B 0.9800
C18 H18C 0.9800
C19 H19A 0.9800
C19 H19B 0.9800
C19 H19C 0.9800
C20 H20A 0.9800
C20 H20B 0.9800
C20 H20C 0.9800
C21 H21A 0.9800
C21 H21B 0.9800
C21 H21C 0.9800
C22 H22A 0.9800
C22 H22B 0.9800
C22 H22C 0.9800
C23 C27 1.417(14)
C23 C24 1.433(14)
C23 C28 1.521(16)
C24 C25 1.426(16)
C24 C29 1.497(14)
C25 C26 1.436(14)
C25 C30 1.483(15)
C26 C27 1.442(14)
C26 C31 1.503(16)
C27 C32 1.487(14)
C28 H28A 0.9800
C28 H28B 0.9800
C28 H28C 0.9800
C29 H29A 0.9800
C29 H29B 0.9800
C29 H29C 0.9800
C30 H30A 0.9800
C30 H30B 0.9800
C30 H30C 0.9800
C31 H31A 0.9800
C31 H31B 0.9800
C31 H31C 0.9800
C32 H32A 0.9800
C32 H32B 0.9800
C32 H32C 0.9800
Ru3 N3 2.066(7)
Ru3 N4 2.073(8)
Ru3 C45 2.165(9)
Ru3 C47 2.172(10)
Ru3 C49 2.174(8)
Ru3 C46 2.178(9)
Ru3 C48 2.189(8)
Ru3 Ru4 2.8619(9)
Ru3 H4A 1.63(6)
Ru4 N3 2.107(8)
Ru4 C59 2.176(8)
Ru4 C58 2.197(9)
Ru4 C37 2.201(9)
Ru4 C55 2.213(9)
Ru4 C56 2.271(9)
Ru4 C57 2.284(8)
Ru4 H3A 1.59(11)
Ru4 H4A 1.96(6)
N3 C33 1.408(12)
N3 C37 1.422(11)
N4 C43 1.367(11)
N4 C39 1.391(12)
C33 C34 1.367(13)
C33 C39 1.419(12)
C34 C38 1.412(15)
C34 C35 1.464(13)
C35 C36 1.333(15)
C35 H35 0.9500
C36 C37 1.456(14)
C36 H36 0.96(10)
C37 H37 1.01(7)
C38 C44 1.360(14)
C38 H38 0.82(9)
C39 C40 1.387(14)
C40 C41 1.417(13)
C40 C44 1.428(14)
C41 C42 1.368(15)
C41 H41 0.9500
C42 C43 1.393(15)
C42 H42 0.9500
C43 H43 0.97(9)
C44 H44 0.9500
C45 C49 1.432(12)
C45 C46 1.431(14)
C45 C50 1.521(14)
C46 C47 1.458(14)
C46 C51 1.506(13)
C47 C48 1.434(14)
C47 C52 1.458(15)
C48 C49 1.429(14)
C48 C53 1.505(12)
C49 C54 1.471(14)
C50 H50A 0.9800
C50 H50B 0.9800
C50 H50C 0.9800
C51 H51A 0.9800
C51 H51B 0.9800
C51 H51C 0.9800
C52 H52A 0.9800
C52 H52B 0.9800
C52 H52C 0.9800
C53 H53A 0.9800
C53 H53B 0.9800
C53 H53C 0.9800
C54 H54A 0.9800
C54 H54B 0.9800
C54 H54C 0.9800
C55 C56 1.413(15)
C55 C59 1.447(13)
C55 C60 1.492(14)
C56 C57 1.428(14)
C56 C61 1.484(14)
C57 C58 1.436(14)
C57 C62 1.490(16)
C58 C59 1.428(14)
C58 C63 1.521(13)
C59 C64 1.499(13)
C60 H60A 0.9800
C60 H60B 0.9800
C60 H60C 0.9800
C61 H61A 0.9800
C61 H61B 0.9800
C61 H61C 0.9800
C62 H62A 0.9800
C62 H62B 0.9800
C62 H62C 0.9800
C63 H63A 0.9800
C63 H63B 0.9800
C63 H63C 0.9800
C64 H64A 0.9800
C64 H64B 0.9800
C64 H64C 0.9800

loop_
_geom_torsion_atom_site_label_1
_geom_torsion_atom_site_label_2
_geom_torsion_atom_site_label_3
_geom_torsion_atom_site_label_4
_geom_torsion
C5 N1 C1 C2 6.3(14)
Ru1 N1 C1 C2 -172.0(7)
Ru2 N1 C1 C2 89.3(10)
C5 N1 C1 C7 -172.7(7)
Ru1 N1 C1 C7 9.0(10)
Ru2 N1 C1 C7 -89.8(7)
N1 C1 C2 C6 179.7(9)
C7 C1 C2 C6 -1.4(14)
N1 C1 C2 C3 -0.8(14)
C7 C1 C2 C3 178.1(8)
C1 C2 C3 C4 -3.6(15)
C6 C2 C3 C4 175.8(10)
C2 C3 C4 C5 2.4(16)
C1 N1 C5 C4 -7.3(12)
Ru1 N1 C5 C4 170.9(6)
Ru2 N1 C5 C4 -114.0(8)
C1 N1 C5 Ru2 106.7(7)
Ru1 N1 C5 Ru2 -75.1(6)
C3 C4 C5 N1 3.3(15)
C3 C4 C5 Ru2 -75.4(12)
C1 C2 C6 C12 2.7(16)
C3 C2 C6 C12 -176.8(10)
C11 N2 C7 C8 -1.9(13)
Ru1 N2 C7 C8 174.1(7)
C11 N2 C7 C1 177.5(8)
Ru1 N2 C7 C1 -6.5(10)
C2 C1 C7 N2 179.5(8)
N1 C1 C7 N2 -1.4(11)
C2 C1 C7 C8 -1.1(14)
N1 C1 C7 C8 178.0(8)
N2 C7 C8 C9 2.4(14)
C1 C7 C8 C9 -176.9(8)
N2 C7 C8 C12 -178.4(9)
C1 C7 C8 C12 2.3(14)
C7 C8 C9 C10 -2.0(15)
C12 C8 C9 C10 178.9(10)
C8 C9 C10 C11 1.1(16)
C7 N2 C11 C10 0.9(14)
Ru1 N2 C11 C10 -174.6(8)
C9 C10 C11 N2 -0.5(17)
C2 C6 C12 C8 -1.5(16)
C9 C8 C12 C6 178.1(10)
C7 C8 C12 C6 -1.0(15)
C17 C13 C14 C15 -0.3(10)
C18 C13 C14 C15 -178.5(9)
Ru1 C13 C14 C15 60.7(6)
C17 C13 C14 C19 172.4(9)
C18 C13 C14 C19 -5.8(15)
Ru1 C13 C14 C19 -126.6(9)
C17 C13 C14 Ru1 -61.1(6)
C18 C13 C14 Ru1 120.7(9)
C13 C14 C15 C16 1.3(10)
C19 C14 C15 C16 -171.4(8)
Ru1 C14 C15 C16 62.5(7)
C13 C14 C15 C20 176.8(9)
C19 C14 C15 C20 4.2(15)
Ru1 C14 C15 C20 -122.0(10)
C13 C14 C15 Ru1 -61.2(6)
C19 C14 C15 Ru1 126.2(9)
C14 C15 C16 C17 -1.7(10)
C20 C15 C16 C17 -177.3(9)
Ru1 C15 C16 C17 60.2(6)
C14 C15 C16 C21 173.4(9)
C20 C15 C16 C21 -2.2(16)
Ru1 C15 C16 C21 -124.7(10)
C14 C15 C16 Ru1 -61.9(6)
C20 C15 C16 Ru1 122.5(10)
C14 C13 C17 C16 -0.7(10)
C18 C13 C17 C16 177.5(9)
Ru1 C13 C17 C16 -61.8(6)
C14 C13 C17 C22 -175.7(9)
C18 C13 C17 C22 2.5(15)
Ru1 C13 C17 C22 123.3(10)
C14 C13 C17 Ru1 61.1(6)
C18 C13 C17 Ru1 -120.7(9)
C15 C16 C17 C13 1.5(10)
C21 C16 C17 C13 -173.6(9)
Ru1 C16 C17 C13 61.4(6)
C15 C16 C17 C22 176.5(9)
C21 C16 C17 C22 1.4(16)
Ru1 C16 C17 C22 -123.7(10)
C15 C16 C17 Ru1 -59.8(6)
C21 C16 C17 Ru1 125.0(10)
C27 C23 C24 C25 -0.7(10)
C28 C23 C24 C25 -173.8(9)
Ru2 C23 C24 C25 60.2(6)
C27 C23 C24 C29 173.1(9)
C28 C23 C24 C29 -0.1(15)
Ru2 C23 C24 C29 -126.0(10)
C27 C23 C24 Ru2 -60.9(6)
C28 C23 C24 Ru2 126.0(9)
C23 C24 C25 C26 0.6(10)
C29 C24 C25 C26 -173.4(8)
Ru2 C24 C25 C26 60.6(6)
C23 C24 C25 C30 178.7(9)
C29 C24 C25 C30 4.7(15)
Ru2 C24 C25 C30 -121.3(10)
C23 C24 C25 Ru2 -60.0(6)
C29 C24 C25 Ru2 126.0(9)
C24 C25 C26 C27 -0.4(10)
C30 C25 C26 C27 -178.4(9)
Ru2 C25 C26 C27 62.8(6)
C24 C25 C26 C31 174.1(9)
C30 C25 C26 C31 -3.9(15)
Ru2 C25 C26 C31 -122.6(9)
C24 C25 C26 Ru2 -63.2(6)
C30 C25 C26 Ru2 118.7(10)
C24 C23 C27 C26 0.4(10)
C28 C23 C27 C26 173.4(9)
Ru2 C23 C27 C26 -63.0(6)
C24 C23 C27 C32 -172.4(9)
C28 C23 C27 C32 0.6(15)
Ru2 C23 C27 C32 124.2(10)
C24 C23 C27 Ru2 63.4(6)
C28 C23 C27 Ru2 -123.7(10)
C25 C26 C27 C23 0.0(9)
C31 C26 C27 C23 -174.7(9)
Ru2 C26 C27 C23 64.4(6)
C25 C26 C27 C32 172.5(9)
C31 C26 C27 C32 -2.1(15)
Ru2 C26 C27 C32 -123.0(10)
C25 C26 C27 Ru2 -64.4(6)
C31 C26 C27 Ru2 121.0(9)
C37 N3 C33 C34 5.0(14)
Ru3 N3 C33 C34 -174.5(7)
Ru4 N3 C33 C34 88.3(10)
C37 N3 C33 C39 -173.0(7)
Ru3 N3 C33 C39 7.5(10)
Ru4 N3 C33 C39 -89.8(7)
N3 C33 C34 C38 178.9(9)
C39 C33 C34 C38 -3.2(14)
N3 C33 C34 C35 -2.2(14)
C39 C33 C34 C35 175.8(8)
C33 C34 C35 C36 -1.6(14)
C38 C34 C35 C36 177.3(10)
C34 C35 C36 C37 2.4(16)
C33 N3 C37 C36 -4.0(12)
Ru3 N3 C37 C36 175.5(6)
Ru4 N3 C37 C36 -110.6(8)
C33 N3 C37 Ru4 106.6(7)
Ru3 N3 C37 Ru4 -73.9(6)
C35 C36 C37 N3 0.5(15)
C35 C36 C37 Ru4 -76.4(13)
C33 C34 C38 C44 3.7(15)
C35 C34 C38 C44 -175.1(9)
C43 N4 C39 C40 -2.4(14)
Ru3 N4 C39 C40 176.2(8)
C43 N4 C39 C33 174.6(8)
Ru3 N4 C39 C33 -6.8(10)
C34 C33 C39 C40 -1.4(14)
N3 C33 C39 C40 176.7(8)
C34 C33 C39 N4 -178.6(8)
N3 C33 C39 N4 -0.4(11)
N4 C39 C40 C41 2.4(15)
C33 C39 C40 C41 -174.4(8)
N4 C39 C40 C44 -177.7(8)
C33 C39 C40 C44 5.5(14)
C39 C40 C41 C42 -1.0(14)
C44 C40 C41 C42 179.1(10)
C40 C41 C42 C43 -0.3(16)
C39 N4 C43 C42 1.0(14)
Ru3 N4 C43 C42 -177.4(7)
C41 C42 C43 N4 0.2(17)
C34 C38 C44 C40 0.4(15)
C39 C40 C44 C38 -5.0(14)
C41 C40 C44 C38 174.9(10)
C49 C45 C46 C47 -0.7(10)
C50 C45 C46 C47 -176.9(9)
Ru3 C45 C46 C47 60.8(6)
C49 C45 C46 C51 173.0(9)
C50 C45 C46 C51 -3.2(15)
Ru3 C45 C46 C51 -125.5(9)
C49 C45 C46 Ru3 -61.5(6)
C50 C45 C46 Ru3 122.3(9)
C45 C46 C47 C48 1.5(10)
C51 C46 C47 C48 -172.1(9)
Ru3 C46 C47 C48 62.4(6)
C45 C46 C47 C52 177.8(9)
C51 C46 C47 C52 4.2(15)
Ru3 C46 C47 C52 -121.3(9)
C45 C46 C47 Ru3 -60.8(6)
C51 C46 C47 Ru3 125.5(9)
C46 C47 C48 C49 -1.8(10)
C52 C47 C48 C49 -178.0(9)
Ru3 C47 C48 C49 60.1(6)
C46 C47 C48 C53 172.4(8)
C52 C47 C48 C53 -3.8(15)
Ru3 C47 C48 C53 -125.7(9)
C46 C47 C48 Ru3 -61.9(6)
C52 C47 C48 Ru3 122.0(10)
C46 C45 C49 C48 -0.4(10)
C50 C45 C49 C48 175.8(9)
Ru3 C45 C49 C48 -62.0(6)
C46 C45 C49 C54 -174.2(9)
C50 C45 C49 C54 2.1(15)
Ru3 C45 C49 C54 124.2(10)
C46 C45 C49 Ru3 61.6(6)
C50 C45 C49 Ru3 -122.1(9)
C47 C48 C49 C45 1.4(10)
C53 C48 C49 C45 -172.6(9)
Ru3 C48 C49 C45 61.3(6)
C47 C48 C49 C54 175.4(9)
C53 C48 C49 C54 1.5(14)
Ru3 C48 C49 C54 -124.6(9)
C47 C48 C49 Ru3 -59.9(6)
C53 C48 C49 Ru3 126.1(9)
C59 C55 C56 C57 1.1(10)
C60 C55 C56 C57 -170.9(9)
Ru4 C55 C56 C57 62.2(6)
C59 C55 C56 C61 178.8(9)
C60 C55 C56 C61 6.8(15)
Ru4 C55 C56 C61 -120.1(10)
C59 C55 C56 Ru4 -61.0(6)
C60 C55 C56 Ru4 126.9(10)
C55 C56 C57 C58 -2.0(10)
C61 C56 C57 C58 -179.7(9)
Ru4 C56 C57 C58 58.4(6)
C55 C56 C57 C62 170.6(9)
C61 C56 C57 C62 -7.1(15)
Ru4 C56 C57 C62 -129.1(10)
C55 C56 C57 Ru4 -60.4(6)
C61 C56 C57 Ru4 121.9(9)
C56 C57 C58 C59 2.0(9)
C62 C57 C58 C59 -170.7(9)
Ru4 C57 C58 C59 62.4(6)
C56 C57 C58 C63 172.9(8)
C62 C57 C58 C63 0.2(14)
Ru4 C57 C58 C63 -126.7(9)
C56 C57 C58 Ru4 -60.4(6)
C62 C57 C58 Ru4 126.9(9)
C57 C58 C59 C55 -1.3(9)
C63 C58 C59 C55 -172.1(8)
Ru4 C58 C59 C55 64.0(6)
C57 C58 C59 C64 173.8(8)
C63 C58 C59 C64 3.0(14)
Ru4 C58 C59 C64 -120.8(9)
C57 C58 C59 Ru4 -65.4(6)
C63 C58 C59 Ru4 123.8(9)
C56 C55 C59 C58 0.1(10)
C60 C55 C59 C58 172.3(8)
Ru4 C55 C59 C58 -63.8(6)
C56 C55 C59 C64 -175.1(8)
C60 C55 C59 C64 -2.8(14)
Ru4 C55 C59 C64 121.1(9)
C56 C55 C59 Ru4 63.9(6)
C60 C55 C59 Ru4 -123.9(9)
